data_7109350
loop_
_publ_author_name
'Takayuki Nakajima'
'Miyuki Sakamoto'
'Sachi Kurai'
'Bunsho Kure'
'Tomoaki Tanase'

_publ_section_title
;
 Reversible dioxygen binding on asymmetric dinuclear rhodium centres
;
_journal_name_full Chem.Commun.
_journal_page_first 5250
_journal_paper_doi 10.1039/c3cc41815d
_journal_volume 49
_journal_year 2013
_chemical_formula_moiety 'C60 H69 Cl2 N O2 P4 Rh2'
_chemical_formula_sum 'C60 H69 Cl2 N O2 P4 Rh2'
_chemical_formula_weight 1236.82
_space_group_IT_number 14
_symmetry_cell_setting monoclinic
_symmetry_Int_Tables_number 14
_symmetry_space_group_name_Hall '-P 2yn'
_symmetry_space_group_name_H-M 'P 1 21/n 1'
_atom_sites_solution_hydrogens geom
_atom_sites_solution_primary direct
_atom_sites_solution_secondary difmap
_cell_angle_alpha 90.0000
_cell_angle_beta 91.683(6)
_cell_angle_gamma 90.0000
_cell_formula_units_Z 4
_cell_length_a 13.687(5)
_cell_length_b 14.485(6)
_cell_length_c 29.226(11)
_cell_measurement_reflns_used 14623
_cell_measurement_temperature 153
_cell_measurement_theta_max 27.45
_cell_measurement_theta_min 3.12
_cell_volume 5792(4)
_computing_cell_refinement CrystalClear
_computing_data_collection 'CrystalClear (Rigaku Inc., 2008)'
_computing_data_reduction CrystalClear
_computing_molecular_graphics 'CrystalStructure 4.0'
_computing_publication_material 'CrystalStructure 4.0 (Rigaku, 2010)'
_computing_structure_refinement 'SHELXL97 (Sheldrick, 2008)'
_computing_structure_solution 'SIR92 (Altomare, et al., 1994)'
_diffrn_ambient_temperature 153
_diffrn_detector_area_resol_mean 7.111
_diffrn_measured_fraction_theta_full 0.994
_diffrn_measured_fraction_theta_max 0.994
_diffrn_measurement_device_type 'Rigaku Saturn724'
_diffrn_measurement_method \w
_diffrn_radiation_type 'Mo K\a'
_diffrn_radiation_wavelength 0.71075
_diffrn_reflns_av_R_equivalents 0.0519
_diffrn_reflns_limit_h_max 17
_diffrn_reflns_limit_h_min -17
_diffrn_reflns_limit_k_max 18
_diffrn_reflns_limit_k_min -18
_diffrn_reflns_limit_l_max 37
_diffrn_reflns_limit_l_min -37
_diffrn_reflns_number 66152
_diffrn_reflns_theta_full 27.46
_diffrn_reflns_theta_max 27.46
_diffrn_standards_number 0
_exptl_absorpt_coefficient_mu 0.813
_exptl_absorpt_correction_T_max 0.956
_exptl_absorpt_correction_T_min 0.765
_exptl_absorpt_correction_type multi-scan
_exptl_absorpt_process_details 'REQAB (Rigaku, 1998)'
_exptl_crystal_colour orange
_exptl_crystal_density_diffrn 1.418
_exptl_crystal_density_method 'not measured'
_exptl_crystal_description plate
_exptl_crystal_F_000 2544.00
_exptl_crystal_size_max 0.143
_exptl_crystal_size_mid 0.084
_exptl_crystal_size_min 0.055
_refine_diff_density_max 2.760
_refine_diff_density_min -1.040
_refine_ls_extinction_method none
_refine_ls_goodness_of_fit_ref 1.159
_refine_ls_hydrogen_treatment constr
_refine_ls_number_parameters 648
_refine_ls_number_reflns 13179
_refine_ls_number_restraints 0
_refine_ls_R_factor_gt 0.0585
_refine_ls_shift/su_max 0.002
_refine_ls_structure_factor_coef Fsqd
_refine_ls_weighting_details 'w = 1/[\s^2^(Fo^2^)+(0.0743P)^2^+6.4246P] where P=(Fo^2^+2Fc^2^)/3'
_refine_ls_weighting_scheme calc
_refine_ls_wR_factor_ref 0.1551
_reflns_number_gt 10861
_reflns_number_total 13179
_reflns_threshold_expression F^2^>2.0\s(F^2^)
_cod_data_source_file c3cc41815d.txt
_cod_data_source_block '[Rh2Cl2(dpmppp)(DipNC)](1b)'
_cod_database_code 7109350

loop_
_symmetry_equiv_pos_site_id
_symmetry_equiv_pos_as_xyz
1 +X,+Y,+Z
2 1/2-X,1/2+Y,1/2-Z
3 -X,-Y,-Z
4 1/2+X,1/2-Y,1/2+Z

loop_
_atom_site_label
_atom_site_type_symbol
_atom_site_fract_x
_atom_site_fract_y
_atom_site_fract_z
_atom_site_U_iso_or_equiv
_atom_site_adp_type
_atom_site_occupancy
_atom_site_symmetry_multiplicity
_atom_site_calc_flag
_atom_site_refinement_flags
Rh1 Rh 0.61309(2) 0.36451(2) 0.727476(9) 0.02582(9) Uani 1.0 4 d .
Rh2 Rh 0.56072(2) 0.31319(2) 0.811929(9) 0.02705(10) Uani 1.0 4 d .
Cl1 Cl 0.55640(7) 0.52226(7) 0.73192(4) 0.0368(3) Uani 1.0 4 d .
Cl2 Cl 0.77666(7) 0.41550(7) 0.74259(3) 0.0349(3) Uani 1.0 4 d .
P1 P 0.39817(7) 0.34643(7) 0.79818(3) 0.0273(2) Uani 1.0 4 d .
P2 P 0.46463(7) 0.32655(7) 0.70355(3) 0.0272(2) Uani 1.0 4 d .
P3 P 0.67096(7) 0.22272(7) 0.72263(3) 0.0276(2) Uani 1.0 4 d .
P4 P 0.71253(7) 0.24637(7) 0.82289(3) 0.0282(2) Uani 1.0 4 d .
O1 O 0.3598(3) -0.1520(3) 0.81810(14) 0.0598(10) Uani 1.0 4 d .
O2 O 0.1143(8) 0.3683(7) 0.9790(4) 0.214(6) Uani 1.0 4 d .
N1 N 0.5346(3) 0.2909(4) 0.91377(13) 0.0536(11) Uani 1.0 4 d .
C1 C 0.5403(3) 0.2989(4) 0.87432(14) 0.0363(9) Uani 1.0 4 d .
C2 C 0.3690(3) 0.3775(3) 0.73846(13) 0.0297(8) Uani 1.0 4 d .
C3 C 0.4252(3) 0.2058(3) 0.70048(14) 0.0339(9) Uani 1.0 4 d .
C4 C 0.5030(3) 0.1365(3) 0.68601(14) 0.0329(9) Uani 1.0 4 d .
C5 C 0.5864(3) 0.1257(3) 0.72174(14) 0.0346(9) Uani 1.0 4 d .
C6 C 0.7577(3) 0.1948(3) 0.76976(13) 0.0327(9) Uani 1.0 4 d .
C7 C 0.5375(4) 0.2661(4) 0.96053(14) 0.0492(12) Uani 1.0 4 d .
C8 C 0.6052(4) 0.3102(5) 0.98981(17) 0.0614(16) Uani 1.0 4 d .
C9 C 0.6078(4) 0.2829(5) 1.03534(17) 0.0648(16) Uani 1.0 4 d .
C10 C 0.5484(5) 0.2134(5) 1.05060(17) 0.0629(15) Uani 1.0 4 d .
C11 C 0.4820(5) 0.1727(5) 1.02086(17) 0.0604(15) Uani 1.0 4 d .
C12 C 0.4747(4) 0.1982(4) 0.97508(16) 0.0534(13) Uani 1.0 4 d .
C13 C 0.6742(6) 0.3828(8) 0.9736(2) 0.100(3) Uani 1.0 4 d .
C14 C 0.7809(6) 0.3699(8) 0.9907(3) 0.107(4) Uani 1.0 4 d .
C15 C 0.6402(8) 0.4786(8) 0.9880(5) 0.168(7) Uani 1.0 4 d .
C16 C 0.4019(5) 0.1519(5) 0.94264(19) 0.0647(16) Uani 1.0 4 d .
C17 C 0.4169(7) 0.0489(6) 0.9414(3) 0.108(3) Uani 1.0 4 d .
C18 C 0.2968(5) 0.1760(7) 0.9541(3) 0.093(3) Uani 1.0 4 d .
C19 C 0.3167(3) 0.2472(3) 0.80737(13) 0.0317(9) Uani 1.0 4 d .
C20 C 0.3537(4) 0.1628(3) 0.82171(14) 0.0379(10) Uani 1.0 4 d .
C21 C 0.2909(4) 0.0881(4) 0.82818(16) 0.0491(12) Uani 1.0 4 d .
C22 C 0.1904(4) 0.0983(4) 0.82094(16) 0.0503(13) Uani 1.0 4 d .
C23 C 0.1540(4) 0.1823(4) 0.80590(17) 0.0474(12) Uani 1.0 4 d .
C24 C 0.2162(3) 0.2571(3) 0.79928(15) 0.0386(10) Uani 1.0 4 d .
C25 C 0.3399(3) 0.4388(3) 0.83027(13) 0.0322(9) Uani 1.0 4 d .
C26 C 0.3537(3) 0.5310(3) 0.81800(15) 0.0370(9) Uani 1.0 4 d .
C27 C 0.3091(4) 0.6019(4) 0.84109(16) 0.0422(10) Uani 1.0 4 d .
C28 C 0.2487(4) 0.5811(4) 0.87725(15) 0.0426(11) Uani 1.0 4 d .
C29 C 0.2377(4) 0.4910(4) 0.89092(15) 0.0423(10) Uani 1.0 4 d .
C30 C 0.2827(4) 0.4198(3) 0.86798(14) 0.0379(10) Uani 1.0 4 d .
C31 C 0.4364(3) 0.3720(3) 0.64598(13) 0.0338(9) Uani 1.0 4 d .
C32 C 0.3455(4) 0.3569(4) 0.62354(15) 0.0399(10) Uani 1.0 4 d .
C33 C 0.3252(4) 0.3953(4) 0.58102(17) 0.0549(13) Uani 1.0 4 d .
C34 C 0.3943(4) 0.4490(5) 0.55992(18) 0.0616(15) Uani 1.0 4 d .
C35 C 0.4838(4) 0.4653(4) 0.58117(17) 0.0568(14) Uani 1.0 4 d .
C36 C 0.5053(4) 0.4271(4) 0.62417(15) 0.0412(10) Uani 1.0 4 d .
C37 C 0.7404(3) 0.1978(3) 0.67179(14) 0.0327(9) Uani 1.0 4 d .
C38 C 0.7282(4) 0.2522(4) 0.63282(15) 0.0438(11) Uani 1.0 4 d .
C39 C 0.7817(5) 0.2342(4) 0.59409(17) 0.0569(14) Uani 1.0 4 d .
C40 C 0.8466(4) 0.1619(4) 0.59395(18) 0.0532(13) Uani 1.0 4 d .
C41 C 0.8596(4) 0.1066(4) 0.63254(17) 0.0456(11) Uani 1.0 4 d .
C42 C 0.8067(3) 0.1241(3) 0.67122(16) 0.0382(10) Uani 1.0 4 d .
C43 C 0.7149(3) 0.1488(3) 0.86343(14) 0.0333(9) Uani 1.0 4 d .
C44 C 0.6867(5) 0.0620(4) 0.84999(17) 0.0528(13) Uani 1.0 4 d .
C45 C 0.6862(6) -0.0103(4) 0.8812(2) 0.0697(17) Uani 1.0 4 d .
C46 C 0.7135(5) 0.0047(4) 0.9263(2) 0.0613(15) Uani 1.0 4 d .
C47 C 0.7394(5) 0.0913(5) 0.94035(17) 0.0626(16) Uani 1.0 4 d .
C48 C 0.7403(4) 0.1638(4) 0.90865(16) 0.0489(12) Uani 1.0 4 d .
C49 C 0.8137(3) 0.3158(3) 0.84572(14) 0.0335(9) Uani 1.0 4 d .
C50 C 0.9083(3) 0.2815(4) 0.84992(16) 0.0416(10) Uani 1.0 4 d .
C51 C 0.9828(4) 0.3365(4) 0.86837(18) 0.0493(12) Uani 1.0 4 d .
C52 C 0.9626(4) 0.4261(4) 0.88228(16) 0.0477(12) Uani 1.0 4 d .
C53 C 0.8697(4) 0.4607(4) 0.87801(16) 0.0447(11) Uani 1.0 4 d .
C54 C 0.7949(3) 0.4055(3) 0.85953(13) 0.0353(9) Uani 1.0 4 d .
C55 C 0.4526(4) -0.0757(4) 0.7629(2) 0.0569(14) Uani 1.0 4 d .
C56 C 0.4339(4) -0.1504(4) 0.79734(17) 0.0444(11) Uani 1.0 4 d .
C57 C 0.5103(4) -0.2231(4) 0.8035(3) 0.0611(15) Uani 1.0 4 d .
C58 C 0.0356(10) 0.2190(7) 0.9827(6) 0.176(6) Uani 1.0 4 d .
C59 C 0.0660(9) 0.3141(10) 0.9974(5) 0.134(4) Uani 1.0 4 d .
C60 C 0.0209(9) 0.3403(10) 1.0430(5) 0.157(5) Uani 1.0 4 d .
H2A H 0.3680 0.4455 0.7348 0.0356 Uiso 1.0 4 calc R
H2B H 0.3040 0.3529 0.7289 0.0356 Uiso 1.0 4 calc R
H3A H 0.4020 0.1874 0.7309 0.0407 Uiso 1.0 4 calc R
H3B H 0.3688 0.2015 0.6786 0.0407 Uiso 1.0 4 calc R
H4A H 0.4717 0.0757 0.6807 0.0395 Uiso 1.0 4 calc R
H4B H 0.5305 0.1571 0.6567 0.0395 Uiso 1.0 4 calc R
H5A H 0.6229 0.0684 0.7152 0.0415 Uiso 1.0 4 calc R
H5B H 0.5582 0.1191 0.7524 0.0415 Uiso 1.0 4 calc R
H6A H 0.8231 0.2199 0.7632 0.0393 Uiso 1.0 4 calc R
H6B H 0.7633 0.1270 0.7732 0.0393 Uiso 1.0 4 calc R
H9 H 0.6514 0.3128 1.0564 0.0778 Uiso 1.0 4 calc R
H10 H 0.5534 0.1937 1.0816 0.0754 Uiso 1.0 4 calc R
H11 H 0.4401 0.1259 1.0318 0.0725 Uiso 1.0 4 calc R
H13 H 0.6731 0.3809 0.9394 0.1203 Uiso 1.0 4 calc R
H14A H 0.8022 0.3069 0.9839 0.1283 Uiso 1.0 4 calc R
H14B H 0.7854 0.3804 1.0238 0.1283 Uiso 1.0 4 calc R
H14C H 0.8228 0.4142 0.9751 0.1283 Uiso 1.0 4 calc R
H15A H 0.6308 0.4794 1.0212 0.2016 Uiso 1.0 4 calc R
H15B H 0.5782 0.4934 0.9720 0.2016 Uiso 1.0 4 calc R
H15C H 0.6896 0.5244 0.9802 0.2016 Uiso 1.0 4 calc R
H16 H 0.4136 0.1760 0.9112 0.0777 Uiso 1.0 4 calc R
H17A H 0.4053 0.0229 0.9717 0.1298 Uiso 1.0 4 calc R
H17B H 0.4840 0.0354 0.9328 0.1298 Uiso 1.0 4 calc R
H17C H 0.3710 0.0215 0.9189 0.1298 Uiso 1.0 4 calc R
H18A H 0.2827 0.1527 0.9847 0.1111 Uiso 1.0 4 calc R
H18B H 0.2518 0.1476 0.9315 0.1111 Uiso 1.0 4 calc R
H18C H 0.2885 0.2432 0.9535 0.1111 Uiso 1.0 4 calc R
H20 H 0.4220 0.1556 0.8272 0.0454 Uiso 1.0 4 calc R
H21 H 0.3169 0.0301 0.8376 0.0590 Uiso 1.0 4 calc R
H22 H 0.1474 0.0482 0.8263 0.0603 Uiso 1.0 4 calc R
H23 H 0.0857 0.1892 0.8000 0.0569 Uiso 1.0 4 calc R
H24 H 0.1902 0.3147 0.7893 0.0464 Uiso 1.0 4 calc R
H26 H 0.3946 0.5452 0.7933 0.0443 Uiso 1.0 4 calc R
H27 H 0.3194 0.6643 0.8324 0.0506 Uiso 1.0 4 calc R
H28 H 0.2153 0.6291 0.8924 0.0511 Uiso 1.0 4 calc R
H29 H 0.1987 0.4774 0.9164 0.0507 Uiso 1.0 4 calc R
H30 H 0.2747 0.3578 0.8779 0.0455 Uiso 1.0 4 calc R
H32 H 0.2976 0.3201 0.6377 0.0479 Uiso 1.0 4 calc R
H33 H 0.2635 0.3847 0.5662 0.0658 Uiso 1.0 4 calc R
H34 H 0.3800 0.4748 0.5306 0.0739 Uiso 1.0 4 calc R
H35 H 0.5308 0.5025 0.5666 0.0682 Uiso 1.0 4 calc R
H36 H 0.5671 0.4385 0.6388 0.0495 Uiso 1.0 4 calc R
H38 H 0.6831 0.3020 0.6327 0.0526 Uiso 1.0 4 calc R
H39 H 0.7733 0.2720 0.5677 0.0683 Uiso 1.0 4 calc R
H40 H 0.8828 0.1496 0.5674 0.0638 Uiso 1.0 4 calc R
H41 H 0.9047 0.0568 0.6323 0.0547 Uiso 1.0 4 calc R
H42 H 0.8154 0.0860 0.6975 0.0459 Uiso 1.0 4 calc R
H44 H 0.6672 0.0511 0.8190 0.0633 Uiso 1.0 4 calc R
H45 H 0.6670 -0.0703 0.8714 0.0836 Uiso 1.0 4 calc R
H46 H 0.7143 -0.0450 0.9475 0.0736 Uiso 1.0 4 calc R
H47 H 0.7568 0.1025 0.9716 0.0752 Uiso 1.0 4 calc R
H48 H 0.7586 0.2240 0.9185 0.0587 Uiso 1.0 4 calc R
H50 H 0.9220 0.2204 0.8402 0.0499 Uiso 1.0 4 calc R
H51 H 1.0474 0.3128 0.8715 0.0592 Uiso 1.0 4 calc R
H52 H 1.0136 0.4636 0.8948 0.0572 Uiso 1.0 4 calc R
H53 H 0.8561 0.5219 0.8876 0.0537 Uiso 1.0 4 calc R
H54 H 0.7305 0.4296 0.8564 0.0424 Uiso 1.0 4 calc R
H55A H 0.5015 -0.0326 0.7756 0.0683 Uiso 1.0 4 calc R
H55B H 0.3917 -0.0425 0.7559 0.0683 Uiso 1.0 4 calc R
H55C H 0.4769 -0.1035 0.7348 0.0683 Uiso 1.0 4 calc R
H57A H 0.5076 -0.2651 0.7772 0.0733 Uiso 1.0 4 calc R
H57B H 0.4986 -0.2579 0.8316 0.0733 Uiso 1.0 4 calc R
H57C H 0.5749 -0.1941 0.8058 0.0733 Uiso 1.0 4 calc R
H58A H 0.0824 0.1950 0.9609 0.2111 Uiso 1.0 4 calc R
H58B H -0.0296 0.2215 0.9680 0.2111 Uiso 1.0 4 calc R
H58C H 0.0344 0.1784 1.0095 0.2111 Uiso 1.0 4 calc R
H60A H 0.0086 0.4070 1.0436 0.1878 Uiso 1.0 4 calc R
H60B H 0.0660 0.3237 1.0683 0.1878 Uiso 1.0 4 calc R
H60C H -0.0409 0.3071 1.0462 0.1878 Uiso 1.0 4 calc R

loop_
_atom_site_aniso_label
_atom_site_aniso_U_11
_atom_site_aniso_U_22
_atom_site_aniso_U_33
_atom_site_aniso_U_12
_atom_site_aniso_U_13
_atom_site_aniso_U_23
Rh1 0.02438(17) 0.02681(17) 0.02620(16) -0.00060(11) -0.00018(11) 0.00044(10)
Rh2 0.02452(17) 0.03164(18) 0.02498(16) 0.00107(11) 0.00050(11) 0.00076(11)
Cl1 0.0314(5) 0.0289(5) 0.0498(6) -0.0010(4) -0.0010(4) -0.0018(4)
Cl2 0.0253(5) 0.0380(6) 0.0414(5) -0.0042(4) -0.0017(4) 0.0024(4)
P1 0.0244(5) 0.0291(5) 0.0286(5) 0.0009(4) 0.0002(4) -0.0007(4)
P2 0.0254(5) 0.0278(5) 0.0282(5) -0.0003(4) -0.0022(4) -0.0026(4)
P3 0.0280(5) 0.0279(5) 0.0269(5) 0.0012(4) 0.0003(4) 0.0003(4)
P4 0.0250(5) 0.0318(6) 0.0276(5) 0.0020(4) 0.0000(4) 0.0016(4)
O1 0.042(2) 0.062(3) 0.076(3) 0.0112(17) 0.0197(18) 0.021(2)
O2 0.193(10) 0.188(9) 0.255(12) -0.098(8) -0.074(9) 0.121(9)
N1 0.040(3) 0.092(4) 0.030(2) 0.009(3) 0.0041(16) 0.008(2)
C1 0.026(2) 0.050(3) 0.032(2) 0.0027(18) -0.0011(16) 0.0007(18)
C2 0.0258(19) 0.028(2) 0.035(2) 0.0003(15) -0.0020(15) -0.0042(15)
C3 0.032(2) 0.034(2) 0.036(2) -0.0068(17) -0.0008(16) -0.0056(17)
C4 0.033(3) 0.029(2) 0.037(2) -0.0001(16) -0.0011(17) -0.0049(16)
C5 0.040(3) 0.031(2) 0.033(2) 0.0037(17) 0.0027(17) -0.0015(16)
C6 0.031(2) 0.038(3) 0.0292(19) 0.0048(17) 0.0037(16) -0.0023(16)
C7 0.043(3) 0.081(4) 0.024(2) 0.012(3) 0.0071(18) 0.005(2)
C8 0.051(3) 0.104(5) 0.029(3) -0.010(3) 0.005(2) 0.003(3)
C9 0.054(4) 0.109(5) 0.030(3) -0.005(4) -0.001(3) 0.001(3)
C10 0.064(4) 0.092(5) 0.033(3) 0.003(4) 0.008(3) 0.013(3)
C11 0.062(4) 0.087(5) 0.033(3) -0.007(3) 0.004(3) 0.009(3)
C12 0.052(3) 0.074(4) 0.034(3) 0.005(3) 0.003(2) -0.005(3)
C13 0.088(6) 0.174(9) 0.039(3) -0.049(6) -0.006(3) 0.035(5)
C14 0.074(5) 0.206(10) 0.041(4) -0.053(6) 0.002(3) -0.009(5)
C15 0.128(9) 0.150(10) 0.222(14) -0.047(8) -0.074(9) 0.133(10)
C16 0.064(4) 0.085(5) 0.045(3) -0.011(4) 0.002(3) 0.002(3)
C17 0.123(7) 0.106(7) 0.094(6) -0.002(6) -0.035(5) -0.030(5)
C18 0.073(5) 0.140(8) 0.063(5) -0.003(5) -0.017(4) 0.003(5)
C19 0.034(2) 0.030(2) 0.0308(19) -0.0040(16) 0.0013(16) -0.0007(15)
C20 0.044(3) 0.035(3) 0.035(2) -0.0004(19) 0.0046(18) -0.0047(17)
C21 0.074(4) 0.034(3) 0.040(3) -0.005(3) 0.011(3) 0.0004(19)
C22 0.055(3) 0.049(3) 0.047(3) -0.026(3) 0.015(3) -0.010(3)
C23 0.034(3) 0.055(3) 0.054(3) -0.015(2) 0.009(2) -0.012(3)
C24 0.034(3) 0.038(3) 0.044(3) -0.0053(18) 0.0019(18) -0.0013(18)
C25 0.030(2) 0.034(2) 0.033(2) 0.0000(17) -0.0005(15) -0.0024(16)
C26 0.038(3) 0.033(3) 0.040(3) 0.0019(18) 0.0066(18) -0.0003(17)
C27 0.044(3) 0.036(3) 0.047(3) 0.003(2) 0.003(2) -0.0022(19)
C28 0.044(3) 0.044(3) 0.039(3) 0.012(2) 0.0031(19) -0.0103(19)
C29 0.039(3) 0.053(3) 0.035(3) -0.001(2) 0.0052(18) -0.007(2)
C30 0.044(3) 0.036(3) 0.033(2) -0.0003(19) 0.0025(18) -0.0017(17)
C31 0.033(3) 0.039(3) 0.0295(19) 0.0026(17) 0.0009(16) -0.0039(16)
C32 0.036(3) 0.047(3) 0.036(3) 0.0026(19) -0.0037(18) -0.0037(18)
C33 0.047(3) 0.077(4) 0.039(3) 0.007(3) -0.015(2) -0.000(3)
C34 0.062(4) 0.084(4) 0.038(3) -0.002(3) -0.007(3) 0.016(3)
C35 0.060(4) 0.070(4) 0.040(3) -0.000(3) 0.000(3) 0.018(3)
C36 0.037(3) 0.052(3) 0.034(3) 0.001(2) 0.0006(17) 0.0008(19)
C37 0.031(2) 0.035(3) 0.032(2) -0.0015(17) 0.0005(16) -0.0021(16)
C38 0.057(3) 0.043(3) 0.032(3) 0.005(3) 0.005(2) 0.0040(18)
C39 0.086(4) 0.050(3) 0.036(3) -0.001(3) 0.015(3) 0.005(2)
C40 0.060(4) 0.051(3) 0.050(3) -0.012(3) 0.024(3) -0.015(3)
C41 0.044(3) 0.041(3) 0.052(3) -0.003(2) 0.012(2) -0.014(2)
C42 0.034(3) 0.037(3) 0.044(3) -0.0010(18) 0.0057(18) -0.0029(18)
C43 0.032(2) 0.033(3) 0.034(2) 0.0031(17) 0.0015(16) 0.0071(16)
C44 0.080(4) 0.040(3) 0.038(3) -0.003(3) -0.002(3) -0.000(2)
C45 0.111(6) 0.034(3) 0.065(4) -0.007(3) 0.005(4) 0.010(3)
C46 0.071(4) 0.054(4) 0.059(4) 0.005(3) 0.000(3) 0.024(3)
C47 0.074(4) 0.079(4) 0.035(3) -0.004(3) -0.004(3) 0.023(3)
C48 0.059(3) 0.052(3) 0.035(3) -0.006(3) -0.004(2) 0.004(2)
C49 0.031(2) 0.036(3) 0.033(2) -0.0019(17) -0.0038(16) 0.0026(16)
C50 0.034(3) 0.044(3) 0.046(3) 0.000(2) 0.0007(18) -0.002(2)
C51 0.026(3) 0.064(4) 0.057(3) -0.003(3) -0.001(2) 0.000(3)
C52 0.043(3) 0.059(3) 0.042(3) -0.016(3) -0.006(2) -0.004(3)
C53 0.049(3) 0.038(3) 0.047(3) -0.010(2) 0.001(2) 0.000(2)
C54 0.036(3) 0.037(3) 0.033(2) 0.0022(18) -0.0004(16) 0.0039(17)
C55 0.047(3) 0.052(3) 0.072(4) -0.005(3) 0.003(3) 0.014(3)
C56 0.032(3) 0.045(3) 0.056(3) 0.001(2) -0.001(2) 0.003(3)
C57 0.037(3) 0.062(4) 0.084(4) 0.009(3) 0.006(3) 0.014(3)
C58 0.163(12) 0.080(7) 0.286(19) -0.012(8) 0.011(12) 0.035(9)
C59 0.112(9) 0.162(12) 0.124(10) -0.005(8) -0.056(7) 0.039(8)
C60 0.145(10) 0.196(13) 0.125(10) -0.051(9) -0.062(9) 0.002(9)

loop_
_atom_type_symbol
_atom_type_description
_atom_type_scat_dispersion_real
_atom_type_scat_dispersion_imag
_atom_type_scat_source
C C 0.0033 0.0016
;
International Tables for Crystallography
(1992, Vol. C, Tables 4.2.6.8 and 6.1.1.4)
;
H H 0.0000 0.0000
;
International Tables for Crystallography
(1992, Vol. C, Table 6.1.1.4)
;
N N 0.0061 0.0033
;
International Tables for Crystallography
(1992, Vol. C, Tables 4.2.6.8 and 6.1.1.4)
;
O O 0.0106 0.0060
;
International Tables for Crystallography
(1992, Vol. C, Tables 4.2.6.8 and 6.1.1.4)
;
Rh Rh -1.1178 0.9187
;
International Tables for Crystallography
(1992, Vol. C, Tables 4.2.6.8 and 6.1.1.4)
;
P P 0.1023 0.0942
;
International Tables for Crystallography
(1992, Vol. C, Tables 4.2.6.8 and 6.1.1.4)
;
Cl Cl 0.1484 0.1585
;
International Tables for Crystallography
(1992, Vol. C, Tables 4.2.6.8 and 6.1.1.4)
;

loop_
_geom_angle_atom_site_label_1
_geom_angle_atom_site_label_2
_geom_angle_atom_site_label_3
_geom_angle
_geom_angle_publ_flag
Rh2 Rh1 Cl1 96.72(4) yes
Rh2 Rh1 Cl2 100.91(3) yes
Rh2 Rh1 P2 87.37(3) yes
Rh2 Rh1 P3 84.70(3) yes
Cl1 Rh1 Cl2 89.91(4) yes
Cl1 Rh1 P2 87.62(4) yes
Cl1 Rh1 P3 177.58(4) yes
Cl2 Rh1 P2 171.59(4) yes
Cl2 Rh1 P3 87.90(4) yes
P2 Rh1 P3 94.41(5) yes
Rh1 Rh2 P1 93.68(3) yes
Rh1 Rh2 P4 88.86(3) yes
Rh1 Rh2 C1 167.97(14) yes
P1 Rh2 P4 167.19(4) yes
P1 Rh2 C1 91.25(13) yes
P4 Rh2 C1 88.74(13) yes
Rh2 P1 C2 113.59(13) yes
Rh2 P1 C19 113.41(14) yes
Rh2 P1 C25 119.84(13) yes
C2 P1 C19 102.36(18) yes
C2 P1 C25 102.81(18) yes
C19 P1 C25 102.74(19) yes
Rh1 P2 C2 112.94(13) yes
Rh1 P2 C3 121.49(14) yes
Rh1 P2 C31 111.68(14) yes
C2 P2 C3 101.37(19) yes
C2 P2 C31 103.30(19) yes
C3 P2 C31 104.08(19) yes
Rh1 P3 C5 119.34(15) yes
Rh1 P3 C6 112.45(14) yes
Rh1 P3 C37 115.66(14) yes
C5 P3 C6 103.74(19) yes
C5 P3 C37 100.49(19) yes
C6 P3 C37 103.11(19) yes
Rh2 P4 C6 112.06(14) yes
Rh2 P4 C43 114.20(14) yes
Rh2 P4 C49 119.43(14) yes
C6 P4 C43 103.31(19) yes
C6 P4 C49 105.16(19) yes
C43 P4 C49 100.88(19) yes
C1 N1 C7 169.4(6) yes
Rh2 C1 N1 175.1(4) yes
P1 C2 P2 106.9(2) yes
P2 C3 C4 115.7(3) yes
C3 C4 C5 112.9(4) yes
P3 C5 C4 113.0(3) yes
P3 C6 P4 108.5(3) yes
N1 C7 C8 118.4(5) yes
N1 C7 C12 118.6(5) yes
C8 C7 C12 123.0(5) yes
C7 C8 C9 117.0(6) yes
C7 C8 C13 122.7(5) yes
C9 C8 C13 120.3(6) yes
C8 C9 C10 121.4(6) yes
C9 C10 C11 119.7(5) yes
C10 C11 C12 121.6(6) yes
C7 C12 C11 117.3(5) yes
C7 C12 C16 121.8(5) yes
C11 C12 C16 120.9(6) yes
C8 C13 C14 114.3(7) yes
C8 C13 C15 110.5(7) yes
C14 C13 C15 108.4(8) yes
C12 C16 C17 111.6(6) yes
C12 C16 C18 111.6(6) yes
C17 C16 C18 111.2(7) yes
P1 C19 C20 121.0(4) yes
P1 C19 C24 119.5(3) yes
C20 C19 C24 119.5(4) yes
C19 C20 C21 120.2(5) yes
C20 C21 C22 120.4(5) yes
C21 C22 C23 119.1(5) yes
C22 C23 C24 120.8(5) yes
C19 C24 C23 120.0(4) yes
P1 C25 C26 120.2(3) yes
P1 C25 C30 121.5(4) yes
C26 C25 C30 118.3(4) yes
C25 C26 C27 121.4(4) yes
C26 C27 C28 119.3(5) yes
C27 C28 C29 119.9(5) yes
C28 C29 C30 120.8(5) yes
C25 C30 C29 120.1(4) yes
P2 C31 C32 122.1(4) yes
P2 C31 C36 119.6(3) yes
C32 C31 C36 118.3(4) yes
C31 C32 C33 120.6(5) yes
C32 C33 C34 120.3(5) yes
C33 C34 C35 120.4(5) yes
C34 C35 C36 119.9(5) yes
C31 C36 C35 120.5(5) yes
P3 C37 C38 120.2(4) yes
P3 C37 C42 120.9(4) yes
C38 C37 C42 118.9(4) yes
C37 C38 C39 120.5(5) yes
C38 C39 C40 120.1(5) yes
C39 C40 C41 120.2(5) yes
C40 C41 C42 120.0(5) yes
C37 C42 C41 120.2(5) yes
P4 C43 C44 121.3(4) yes
P4 C43 C48 119.8(4) yes
C44 C43 C48 118.8(5) yes
C43 C44 C45 120.7(5) yes
C44 C45 C46 120.2(5) yes
C45 C46 C47 119.7(6) yes
C46 C47 C48 119.8(5) yes
C43 C48 C47 120.8(5) yes
P4 C49 C50 122.1(4) yes
P4 C49 C54 118.6(4) yes
C50 C49 C54 119.4(4) yes
C49 C50 C51 120.1(5) yes
C50 C51 C52 119.8(5) yes
C51 C52 C53 120.5(5) yes
C52 C53 C54 119.6(5) yes
C49 C54 C53 120.6(4) yes
O1 C56 C55 121.1(5) yes
O1 C56 C57 121.8(5) yes
C55 C56 C57 117.1(5) yes
O2 C59 C58 129.9(14) yes
O2 C59 C60 118.8(13) yes
C58 C59 C60 111.3(11) yes
P1 C2 H2A 110.340 no
P1 C2 H2B 110.345 no
P2 C2 H2A 110.352 no
P2 C2 H2B 110.349 no
H2A C2 H2B 108.580 no
P2 C3 H3A 108.365 no
P2 C3 H3B 108.363 no
C4 C3 H3A 108.374 no
C4 C3 H3B 108.362 no
H3A C3 H3B 107.435 no
C3 C4 H4A 109.006 no
C3 C4 H4B 109.018 no
C5 C4 H4A 109.010 no
C5 C4 H4B 109.017 no
H4A C4 H4B 107.787 no
P3 C5 H5A 108.979 no
P3 C5 H5B 108.965 no
C4 C5 H5A 108.982 no
C4 C5 H5B 108.986 no
H5A C5 H5B 107.776 no
P3 C6 H6A 110.009 no
P3 C6 H6B 110.004 no
P4 C6 H6A 110.001 no
P4 C6 H6B 109.993 no
H6A C6 H6B 108.359 no
C8 C9 H9 119.295 no
C10 C9 H9 119.293 no
C9 C10 H10 120.140 no
C11 C10 H10 120.151 no
C10 C11 H11 119.230 no
C12 C11 H11 119.218 no
C8 C13 H13 107.800 no
C14 C13 H13 107.806 no
C15 C13 H13 107.801 no
C13 C14 H14A 109.469 no
C13 C14 H14B 109.472 no
C13 C14 H14C 109.471 no
H14A C14 H14B 109.477 no
H14A C14 H14C 109.467 no
H14B C14 H14C 109.472 no
C13 C15 H15A 109.464 no
C13 C15 H15B 109.484 no
C13 C15 H15C 109.472 no
H15A C15 H15B 109.465 no
H15A C15 H15C 109.465 no
H15B C15 H15C 109.477 no
C12 C16 H16 107.418 no
C17 C16 H16 107.416 no
C18 C16 H16 107.426 no
C16 C17 H17A 109.473 no
C16 C17 H17B 109.467 no
C16 C17 H17C 109.465 no
H17A C17 H17B 109.465 no
H17A C17 H17C 109.483 no
H17B C17 H17C 109.473 no
C16 C18 H18A 109.480 no
C16 C18 H18B 109.462 no
C16 C18 H18C 109.462 no
H18A C18 H18B 109.478 no
H18A C18 H18C 109.484 no
H18B C18 H18C 109.462 no
C19 C20 H20 119.877 no
C21 C20 H20 119.891 no
C20 C21 H21 119.804 no
C22 C21 H21 119.804 no
C21 C22 H22 120.438 no
C23 C22 H22 120.438 no
C22 C23 H23 119.595 no
C24 C23 H23 119.614 no
C19 C24 H24 120.034 no
C23 C24 H24 120.009 no
C25 C26 H26 119.316 no
C27 C26 H26 119.318 no
C26 C27 H27 120.319 no
C28 C27 H27 120.342 no
C27 C28 H28 120.043 no
C29 C28 H28 120.036 no
C28 C29 H29 119.582 no
C30 C29 H29 119.588 no
C25 C30 H30 119.937 no
C29 C30 H30 119.946 no
C31 C32 H32 119.711 no
C33 C32 H32 119.728 no
C32 C33 H33 119.821 no
C34 C33 H33 119.833 no
C33 C34 H34 119.813 no
C35 C34 H34 119.808 no
C34 C35 H35 120.017 no
C36 C35 H35 120.035 no
C31 C36 H36 119.751 no
C35 C36 H36 119.763 no
C37 C38 H38 119.733 no
C39 C38 H38 119.735 no
C38 C39 H39 119.976 no
C40 C39 H39 119.971 no
C39 C40 H40 119.882 no
C41 C40 H40 119.878 no
C40 C41 H41 119.977 no
C42 C41 H41 119.990 no
C37 C42 H42 119.893 no
C41 C42 H42 119.875 no
C43 C44 H44 119.659 no
C45 C44 H44 119.660 no
C44 C45 H45 119.895 no
C46 C45 H45 119.909 no
C45 C46 H46 120.161 no
C47 C46 H46 120.157 no
C46 C47 H47 120.091 no
C48 C47 H47 120.089 no
C43 C48 H48 119.628 no
C47 C48 H48 119.616 no
C49 C50 H50 119.964 no
C51 C50 H50 119.973 no
C50 C51 H51 120.093 no
C52 C51 H51 120.082 no
C51 C52 H52 119.771 no
C53 C52 H52 119.751 no
C52 C53 H53 120.183 no
C54 C53 H53 120.175 no
C49 C54 H54 119.687 no
C53 C54 H54 119.686 no
C56 C55 H55A 109.469 no
C56 C55 H55B 109.467 no
C56 C55 H55C 109.476 no
H55A C55 H55B 109.469 no
H55A C55 H55C 109.472 no
H55B C55 H55C 109.475 no
C56 C57 H57A 109.479 no
C56 C57 H57B 109.459 no
C56 C57 H57C 109.469 no
H57A C57 H57B 109.463 no
H57A C57 H57C 109.487 no
H57B C57 H57C 109.470 no
C59 C58 H58A 109.477 no
C59 C58 H58B 109.469 no
C59 C58 H58C 109.460 no
H58A C58 H58B 109.479 no
H58A C58 H58C 109.473 no
H58B C58 H58C 109.469 no
C59 C60 H60A 109.473 no
C59 C60 H60B 109.466 no
C59 C60 H60C 109.456 no
H60A C60 H60B 109.484 no
H60A C60 H60C 109.472 no
H60B C60 H60C 109.476 no

loop_
_geom_bond_atom_site_label_1
_geom_bond_atom_site_label_2
_geom_bond_distance
_geom_bond_publ_flag
Rh1 Rh2 2.6949(10) yes
Rh1 Cl1 2.4179(14) yes
Rh1 Cl2 2.3864(13) yes
Rh1 P2 2.1993(12) yes
Rh1 P3 2.2074(13) yes
Rh2 P1 2.3002(13) yes
Rh2 P4 2.3061(12) yes
Rh2 C1 1.864(5) yes
P1 C2 1.835(4) yes
P1 C19 1.844(5) yes
P1 C25 1.831(5) yes
P2 C2 1.838(4) yes
P2 C3 1.832(5) yes
P2 C31 1.837(4) yes
P3 C5 1.821(5) yes
P3 C6 1.837(4) yes
P3 C37 1.823(5) yes
P4 C6 1.846(4) yes
P4 C43 1.844(5) yes
P4 C49 1.823(5) yes
O1 C56 1.198(6) yes
O2 C59 1.167(17) yes
N1 C1 1.164(6) yes
N1 C7 1.412(6) yes
C3 C4 1.532(6) yes
C4 C5 1.532(6) yes
C7 C8 1.398(8) yes
C7 C12 1.382(8) yes
C8 C9 1.388(8) yes
C8 C13 1.499(12) yes
C9 C10 1.376(9) yes
C10 C11 1.373(8) yes
C11 C12 1.389(7) yes
C12 C16 1.512(8) yes
C13 C14 1.540(11) yes
C13 C15 1.526(16) yes
C16 C17 1.505(11) yes
C16 C18 1.528(10) yes
C19 C20 1.384(6) yes
C19 C24 1.396(6) yes
C20 C21 1.398(7) yes
C21 C22 1.394(8) yes
C22 C23 1.382(8) yes
C23 C24 1.395(7) yes
C25 C26 1.397(6) yes
C25 C30 1.398(6) yes
C26 C27 1.381(7) yes
C27 C28 1.393(7) yes
C28 C29 1.374(7) yes
C29 C30 1.385(7) yes
C31 C32 1.406(6) yes
C31 C36 1.403(7) yes
C32 C33 1.382(7) yes
C33 C34 1.384(8) yes
C34 C35 1.377(8) yes
C35 C36 1.397(7) yes
C37 C38 1.391(6) yes
C37 C42 1.402(6) yes
C38 C39 1.390(8) yes
C39 C40 1.375(8) yes
C40 C41 1.390(8) yes
C41 C42 1.383(7) yes
C43 C44 1.369(7) yes
C43 C48 1.374(7) yes
C44 C45 1.390(8) yes
C45 C46 1.376(9) yes
C46 C47 1.363(9) yes
C47 C48 1.400(8) yes
C49 C50 1.388(6) yes
C49 C54 1.387(6) yes
C50 C51 1.391(7) yes
C51 C52 1.391(8) yes
C52 C53 1.369(7) yes
C53 C54 1.394(7) yes
C55 C56 1.504(8) yes
C56 C57 1.491(8) yes
C58 C59 1.499(18) yes
C59 C60 1.532(18) yes
C2 H2A 0.990 no
C2 H2B 0.990 no
C3 H3A 0.990 no
C3 H3B 0.990 no
C4 H4A 0.990 no
C4 H4B 0.990 no
C5 H5A 0.990 no
C5 H5B 0.990 no
C6 H6A 0.990 no
C6 H6B 0.990 no
C9 H9 0.950 no
C10 H10 0.950 no
C11 H11 0.950 no
C13 H13 1.000 no
C14 H14A 0.980 no
C14 H14B 0.980 no
C14 H14C 0.980 no
C15 H15A 0.980 no
C15 H15B 0.980 no
C15 H15C 0.980 no
C16 H16 1.000 no
C17 H17A 0.980 no
C17 H17B 0.980 no
C17 H17C 0.980 no
C18 H18A 0.980 no
C18 H18B 0.980 no
C18 H18C 0.980 no
C20 H20 0.950 no
C21 H21 0.950 no
C22 H22 0.950 no
C23 H23 0.950 no
C24 H24 0.950 no
C26 H26 0.950 no
C27 H27 0.950 no
C28 H28 0.950 no
C29 H29 0.950 no
C30 H30 0.950 no
C32 H32 0.950 no
C33 H33 0.950 no
C34 H34 0.950 no
C35 H35 0.950 no
C36 H36 0.950 no
C38 H38 0.950 no
C39 H39 0.950 no
C40 H40 0.950 no
C41 H41 0.950 no
C42 H42 0.950 no
C44 H44 0.950 no
C45 H45 0.950 no
C46 H46 0.950 no
C47 H47 0.950 no
C48 H48 0.950 no
C50 H50 0.950 no
C51 H51 0.950 no
C52 H52 0.950 no
C53 H53 0.950 no
C54 H54 0.950 no
C55 H55A 0.980 no
C55 H55B 0.980 no
C55 H55C 0.980 no
C57 H57A 0.980 no
C57 H57B 0.980 no
C57 H57C 0.980 no
C58 H58A 0.980 no
C58 H58B 0.980 no
C58 H58C 0.980 no
C60 H60A 0.980 no
C60 H60B 0.980 no
C60 H60C 0.980 no

loop_
_geom_contact_atom_site_label_1
_geom_contact_atom_site_label_2
_geom_contact_distance
_geom_contact_publ_flag
_geom_contact_site_symmetry_2
Rh1 C36 3.443(5) no .
Rh2 C20 3.592(5) no .
Cl1 C2 3.323(4) no .
Cl1 C36 3.490(5) no .
Cl2 P4 3.5215(17) no .
Cl2 C6 3.306(5) no .
Cl2 C49 3.367(5) no .
Cl2 C54 3.423(4) no .
P1 C3 3.536(5) no .
P2 C5 3.387(5) no .
P3 C3 3.415(5) no .
N1 C13 2.878(9) no .
N1 C16 2.856(8) no .
N1 C43 3.565(6) no .
N1 C48 3.372(7) no .
C1 C8 3.469(7) no .
C1 C12 3.429(7) no .
C1 C13 3.598(9) no .
C1 C16 3.512(8) no .
C1 C20 3.541(7) no .
C1 C43 3.254(6) no .
C1 C48 3.489(7) no .
C2 C24 3.285(6) no .
C2 C26 3.228(6) no .
C2 C32 3.378(6) no .
C3 C19 3.549(6) no .
C3 C32 3.301(6) no .
C4 C37 3.405(6) no .
C5 C42 3.397(7) no .
C6 C42 3.148(7) no .
C6 C44 3.206(7) no .
C6 C50 3.321(6) no .
C7 C10 2.741(7) no .
C7 C15 3.468(13) no .
C7 C17 3.589(11) no .
C7 C18 3.543(9) no .
C7 C48 3.528(8) no .
C8 C11 2.780(9) no .
C9 C12 2.781(8) no .
C9 C14 3.015(10) no .
C9 C15 3.190(14) no .
C11 C17 3.046(11) no .
C11 C18 3.153(9) no .
C16 C20 3.580(7) no .
C19 C22 2.800(7) no .
C19 C30 3.106(6) no .
C20 C23 2.774(7) no .
C21 C24 2.775(7) no .
C24 C25 3.244(6) no .
C24 C30 3.210(7) no .
C25 C28 2.791(7) no .
C26 C29 2.756(7) no .
C27 C30 2.780(7) no .
C31 C34 2.796(7) no .
C32 C35 2.778(8) no .
C33 C36 2.774(7) no .
C37 C40 2.785(7) no .
C38 C41 2.771(7) no .
C39 C42 2.775(7) no .
C43 C46 2.781(8) no .
C43 C50 3.304(7) no .
C44 C47 2.750(8) no .
C45 C48 2.741(8) no .
C48 C49 3.058(7) no .
C48 C50 3.373(7) no .
C49 C52 2.778(7) no .
C50 C53 2.777(7) no .
C51 C54 2.764(7) no .
Cl1 C6 3.568(5) no 2_656
Cl2 C44 3.487(6) no 2_656
O1 C2 3.523(6) no 2_546
O1 C32 3.331(6) no 2_546
O2 C29 3.592(12) no .
O2 C52 3.559(12) no 1_455
C2 O1 3.523(6) no 2_556
C6 Cl1 3.568(5) no 2_646
C10 C40 3.565(8) no 4_455
C15 C40 3.585(14) no 2_656
C29 O2 3.592(12) no .
C32 O1 3.331(6) no 2_556
C40 C10 3.565(8) no 4_554
C40 C15 3.585(14) no 2_646
C41 C57 3.544(8) no 2_656
C42 C54 3.563(7) no 2_646
C42 C57 3.407(7) no 2_656
C44 Cl2 3.487(6) no 2_646
C52 O2 3.559(12) no 1_655
C54 C42 3.563(7) no 2_656
C57 C41 3.544(8) no 2_646
C57 C42 3.407(7) no 2_646
Rh1 H2A 3.5668 no .
Rh1 H36 2.8585 no .
Rh1 H38 3.0938 no .
Rh2 H5B 3.3058 no .
Rh2 H20 3.0108 no .
Rh2 H54 3.1232 no .
Cl1 H2A 2.8124 no .
Cl1 H26 2.9093 no .
Cl1 H36 2.9879 no .
Cl2 H6A 2.9623 no .
Cl2 H54 3.4087 no .
P1 H3A 3.0300 no .
P1 H20 2.9074 no .
P1 H24 2.8875 no .
P1 H26 2.8833 no .
P1 H30 2.9224 no .
P2 H4B 2.9636 no .
P2 H5B 3.5498 no .
P2 H32 2.9459 no .
P2 H36 2.8872 no .
P3 H4B 2.8446 no .
P3 H38 2.8782 no .
P3 H42 2.9080 no .
P4 H5B 3.4420 no .
P4 H44 2.8969 no .
P4 H48 2.8657 no .
P4 H50 2.9210 no .
P4 H54 2.8366 no .
O1 H55A 2.9059 no .
O1 H55B 2.4623 no .
O1 H55C 3.0355 no .
O1 H57A 2.8891 no .
O1 H57B 2.4648 no .
O1 H57C 3.0393 no .
O2 H58A 2.6000 no .
O2 H58B 2.9093 no .
O2 H58C 3.0994 no .
O2 H60A 2.4746 no .
O2 H60B 2.7849 no .
O2 H60C 3.0650 no .
N1 H13 2.4027 no .
N1 H15B 3.4341 no .
N1 H16 2.3471 no .
N1 H20 3.5204 no .
N1 H48 3.2152 no .
C1 H13 2.8519 no .
C1 H16 2.7283 no .
C1 H20 2.9488 no .
C1 H48 3.3986 no .
C1 H54 3.2746 no .
C2 H3A 2.8011 no .
C2 H3B 3.0930 no .
C2 H24 3.0384 no .
C2 H26 2.9248 no .
C2 H32 3.1847 no .
C3 H2B 2.8402 no .
C3 H5A 3.3764 no .
C3 H5B 2.6518 no .
C3 H32 2.9947 no .
C5 H3A 2.6974 no .
C5 H3B 3.3824 no .
C5 H6B 2.8143 no .
C5 H42 3.2854 no .
C5 H44 3.2069 no .
C6 H5A 3.0208 no .
C6 H5B 2.9719 no .
C6 H42 2.7691 no .
C6 H44 2.8359 no .
C6 H50 3.0263 no .
C7 H9 3.2382 no .
C7 H11 3.2266 no .
C7 H13 2.5809 no .
C7 H15B 3.3535 no .
C7 H16 2.5513 no .
C7 H17B 3.5106 no .
C7 H18C 3.4247 no .
C7 H48 3.3552 no .
C8 H10 3.2643 no .
C8 H14A 2.7071 no .
C8 H14B 2.8212 no .
C8 H14C 3.3750 no .
C8 H15A 2.6359 no .
C8 H15B 2.7267 no .
C8 H15C 3.3258 no .
C8 H48 3.2499 no .
C9 H11 3.2304 no .
C9 H13 3.2906 no .
C9 H14A 3.1150 no .
C9 H14B 2.8415 no .
C9 H15A 2.8947 no .
C9 H15B 3.5830 no .
C11 H9 3.2301 no .
C11 H16 3.3118 no .
C11 H17A 2.7894 no .
C11 H17B 3.2527 no .
C11 H18A 2.9107 no .
C11 H18C 3.4108 no .
C12 H10 3.2649 no .
C12 H17A 2.7118 no .
C12 H17B 2.6672 no .
C12 H17C 3.3356 no .
C12 H18A 2.7314 no .
C12 H18B 3.3518 no .
C12 H18C 2.6876 no .
C13 H9 2.6510 no .
C13 H48 3.0546 no .
C13 H54 3.5988 no .
C14 H9 2.7782 no .
C14 H15A 2.7625 no .
C14 H15B 3.3312 no .
C14 H15C 2.5773 no .
C14 H48 2.9947 no .
C15 H9 3.1250 no .
C15 H14A 3.3364 no .
C15 H14B 2.6351 no .
C15 H14C 2.7045 no .
C16 H11 2.6704 no .
C16 H20 3.3942 no .
C17 H11 2.8772 no .
C17 H18A 2.7150 no .
C17 H18B 2.6824 no .
C17 H18C 3.3421 no .
C17 H21 3.3036 no .
C18 H11 3.0448 no .
C18 H17A 2.7097 no .
C18 H17B 3.3465 no .
C18 H17C 2.6771 no .
C18 H30 3.4571 no .
C19 H2B 2.7579 no .
C19 H3A 2.6945 no .
C19 H16 3.4351 no .
C19 H21 3.2660 no .
C19 H23 3.2721 no .
C19 H30 2.6863 no .
C20 H3A 2.7763 no .
C20 H5B 3.5599 no .
C20 H16 2.7255 no .
C20 H17C 3.5036 no .
C20 H18B 3.5445 no .
C20 H22 3.2813 no .
C20 H24 3.2596 no .
C20 H30 3.4569 no .
C21 H3A 3.5657 no .
C21 H16 3.1773 no .
C21 H17C 2.9991 no .
C21 H18B 3.2018 no .
C21 H23 3.2515 no .
C22 H18B 3.3922 no .
C22 H20 3.2776 no .
C22 H24 3.2681 no .
C23 H21 3.2510 no .
C24 H2B 2.7825 no .
C24 H3A 3.4321 no .
C24 H20 3.2605 no .
C24 H22 3.2726 no .
C24 H30 2.8182 no .
C25 H2A 2.8282 no .
C25 H2B 3.2362 no .
C25 H24 2.9527 no .
C25 H27 3.2786 no .
C25 H29 3.2668 no .
C26 H2A 2.7400 no .
C26 H28 3.2531 no .
C26 H30 3.2612 no .
C27 H29 3.2520 no .
C28 H26 3.2509 no .
C28 H30 3.2534 no .
C29 H27 3.2539 no .
C30 H18C 3.5751 no .
C30 H24 3.0065 no .
C30 H26 3.2576 no .
C30 H28 3.2553 no .
C31 H2A 2.9828 no .
C31 H2B 3.0813 no .
C31 H3B 2.8132 no .
C31 H4B 3.3803 no .
C31 H33 3.2776 no .
C31 H35 3.2871 no .
C31 H38 3.5584 no .
C32 H2A 3.5017 no .
C32 H2B 3.1491 no .
C32 H3B 2.7805 no .
C32 H34 3.2543 no .
C32 H36 3.2732 no .
C33 H35 3.2524 no .
C34 H32 3.2542 no .
C34 H36 3.2563 no .
C35 H33 3.2502 no .
C36 H32 3.2724 no .
C36 H34 3.2592 no .
C36 H38 3.0386 no .
C37 H4B 2.9535 no .
C37 H5A 2.7991 no .
C37 H6A 2.8882 no .
C37 H6B 3.1443 no .
C37 H39 3.2701 no .
C37 H41 3.2731 no .
C38 H4B 3.1348 no .
C38 H36 3.4937 no .
C38 H40 3.2527 no .
C38 H42 3.2645 no .
C39 H41 3.2529 no .
C40 H38 3.2496 no .
C40 H42 3.2592 no .
C41 H39 3.2552 no .
C42 H5A 2.9714 no .
C42 H6A 3.0272 no .
C42 H6B 3.0576 no .
C42 H38 3.2652 no .
C42 H40 3.2581 no .
C43 H6A 3.4770 no .
C43 H6B 2.7548 no .
C43 H45 3.2510 no .
C43 H47 3.2650 no .
C43 H50 3.1122 no .
C44 H5B 3.4081 no .
C44 H6B 2.6755 no .
C44 H46 3.2563 no .
C44 H48 3.2201 no .
C45 H17B 3.2579 no .
C45 H47 3.2285 no .
C46 H17B 3.1831 no .
C46 H44 3.2511 no .
C46 H48 3.2443 no .
C47 H14A 3.4711 no .
C47 H17B 3.5878 no .
C47 H45 3.2257 no .
C48 H13 3.4051 no .
C48 H14A 3.1216 no .
C48 H44 3.2207 no .
C48 H46 3.2528 no .
C48 H50 3.3407 no .
C49 H6A 2.7900 no .
C49 H6B 3.5150 no .
C49 H13 3.5211 no .
C49 H48 2.6387 no .
C49 H51 3.2645 no .
C49 H53 3.2719 no .
C50 H6A 2.8995 no .
C50 H48 3.0254 no .
C50 H52 3.2635 no .
C50 H54 3.2527 no .
C51 H53 3.2552 no .
C52 H14C 3.3711 no .
C52 H50 3.2650 no .
C52 H54 3.2438 no .
C53 H13 3.4744 no .
C53 H14C 3.0054 no .
C53 H51 3.2513 no .
C54 H13 2.9296 no .
C54 H14C 3.3917 no .
C54 H48 3.1916 no .
C54 H50 3.2543 no .
C54 H52 3.2478 no .
C55 H57A 2.8714 no .
C55 H57B 3.3632 no .
C55 H57C 2.6809 no .
C57 H55A 2.8788 no .
C57 H55B 3.3595 no .
C57 H55C 2.6802 no .
C58 H60A 3.2797 no .
C58 H60B 2.9443 no .
C58 H60C 2.5076 no .
C60 H58A 3.3195 no .
C60 H58B 2.8544 no .
C60 H58C 2.5505 no .
H2A H24 3.5022 no .
H2A H26 2.2579 no .
H2A H32 3.4812 no .
H2B H3A 2.7475 no .
H2B H3B 2.8005 no .
H2B H24 2.4501 no .
H2B H26 3.5625 no .
H2B H32 2.7063 no .
H3A H4A 2.4014 no .
H3A H4B 2.8647 no .
H3A H5A 3.5214 no .
H3A H5B 2.4216 no .
H3A H20 2.8560 no .
H3A H32 3.5956 no .
H3B H4A 2.3030 no .
H3B H4B 2.4080 no .
H3B H5B 3.5313 no .
H3B H32 2.2937 no .
H4A H5A 2.2776 no .
H4A H5B 2.4585 no .
H4B H5A 2.4587 no .
H4B H5B 2.8633 no .
H4B H38 3.0583 no .
H5A H6B 2.6645 no .
H5A H42 2.7131 no .
H5A H44 3.0851 no .
H5B H6B 2.8575 no .
H5B H20 2.9613 no .
H5B H44 2.6098 no .
H6A H42 2.7285 no .
H6A H50 2.5914 no .
H6B H42 2.4197 no .
H6B H44 2.1984 no .
H6B H50 3.1817 no .
H9 H10 2.3178 no .
H9 H13 3.5806 no .
H9 H14A 3.0035 no .
H9 H14B 2.3108 no .
H9 H15A 2.6355 no .
H10 H11 2.3138 no .
H11 H17A 2.3426 no .
H11 H17B 3.2494 no .
H11 H18A 2.5523 no .
H11 H18C 3.4872 no .
H13 H14A 2.4136 no .
H13 H14B 2.8672 no .
H13 H14C 2.3223 no .
H13 H15A 2.8567 no .
H13 H15B 2.3072 no .
H13 H15C 2.4042 no .
H13 H48 2.6365 no .
H13 H54 2.6674 no .
H14A H15C 3.5080 no .
H14A H47 3.0456 no .
H14A H48 2.3197 no .
H14B H15A 2.5550 no .
H14B H15B 3.5715 no .
H14B H15C 2.7562 no .
H14C H15A 3.1317 no .
H14C H15B 3.5369 no .
H14C H15C 2.4317 no .
H14C H48 3.3191 no .
H14C H53 3.0432 no .
H15C H53 3.5904 no .
H16 H17A 2.8407 no .
H16 H17B 2.3320 no .
H16 H17C 2.3260 no .
H16 H18A 2.8576 no .
H16 H18B 2.3469 no .
H16 H18C 2.3523 no .
H16 H20 2.4803 no .
H16 H21 3.2693 no .
H16 H30 3.3747 no .
H17A H18A 2.5557 no .
H17A H18B 2.9854 no .
H17B H18B 3.5698 no .
H17B H21 3.5514 no .
H17B H45 3.4787 no .
H17B H46 3.3754 no .
H17C H18A 2.9857 no .
H17C H18B 2.4854 no .
H17C H18C 3.5615 no .
H17C H20 3.3993 no .
H17C H21 2.4722 no .
H18B H21 3.3734 no .
H18B H30 3.4432 no .
H18C H30 2.7656 no .
H20 H21 2.3434 no .
H21 H22 2.3476 no .
H22 H23 2.3321 no .
H23 H24 2.3396 no .
H24 H30 2.8744 no .
H26 H27 2.3257 no .
H27 H28 2.3494 no .
H28 H29 2.3188 no .
H29 H30 2.3286 no .
H32 H33 2.3253 no .
H33 H34 2.3286 no .
H34 H35 2.3243 no .
H35 H36 2.3438 no .
H36 H38 2.5460 no .
H38 H39 2.3358 no .
H39 H40 2.3226 no .
H40 H41 2.3380 no .
H41 H42 2.3312 no .
H44 H45 2.3335 no .
H45 H46 2.3267 no .
H46 H47 2.3171 no .
H47 H48 2.3458 no .
H48 H50 3.2483 no .
H48 H54 3.5042 no .
H50 H51 2.3417 no .
H51 H52 2.3390 no .
H52 H53 2.3182 no .
H53 H54 2.3421 no .
H55A H57A 3.3688 no .
H55A H57C 2.6844 no .
H55C H57A 2.6756 no .
H55C H57C 2.7674 no .
H58A H60C 3.4573 no .
H58B H60A 3.5067 no .
H58B H60B 3.5016 no .
H58B H60C 2.6077 no .
H58C H60A 3.4785 no .
H58C H60B 2.7433 no .
H58C H60C 2.3989 no .
Cl1 H6A 3.3045 no 2_656
Cl1 H6B 2.9044 no 2_656
Cl1 H22 3.2463 no 2_556
Cl1 H23 3.2247 no 2_556
Cl1 H42 2.8239 no 2_656
Cl1 H50 3.5780 no 2_656
Cl1 H57A 3.4262 no 1_565
Cl2 H5A 2.8660 no 2_656
Cl2 H6B 3.1445 no 2_656
Cl2 H42 3.2995 no 2_656
Cl2 H44 2.7880 no 2_656
Cl2 H45 3.4484 no 2_656
Cl2 H55A 3.1875 no 2_656
Cl2 H55C 3.4297 no 2_656
Cl2 H57C 2.9684 no 2_656
O1 H2B 2.5958 no 2_546
O1 H10 3.1885 no 3_657
O1 H21 2.7659 no .
O1 H24 3.2281 no 2_546
O1 H27 2.7520 no 1_545
O1 H32 2.5746 no 2_546
O2 H14C 3.5215 no 3_667
O2 H15C 3.2951 no 3_667
O2 H18C 3.1026 no .
O2 H29 2.7036 no .
O2 H51 3.3458 no 1_455
O2 H52 3.1090 no 1_455
C2 H22 3.1168 no 2_556
C3 H27 3.5085 no 2_546
C3 H28 3.4640 no 2_546
C4 H52 3.4454 no 2_646
C4 H53 3.3677 no 2_646
C4 H55A 3.5854 no .
C5 H55A 3.0310 no .
C6 H57A 3.5779 no 2_656
C9 H28 3.4131 no 3_667
C9 H33 3.3375 no 4_555
C9 H40 3.3887 no 4_455
C10 H17A 3.5456 no 3_657
C10 H33 3.2887 no 4_555
C10 H40 3.0633 no 4_455
C10 H57B 3.5811 no 3_657
C11 H17A 3.2300 no 3_657
C11 H17B 3.3315 no 3_657
C11 H39 3.3032 no 4_455
C11 H40 3.2298 no 4_455
C11 H46 3.4121 no 3_657
C14 H28 3.4157 no 3_667
C14 H29 3.5070 no 3_667
C14 H58B 3.4476 no 1_655
C14 H60A 3.4810 no 1_655
C14 H60C 3.0302 no 1_655
C15 H15B 3.2658 no 3_667
C15 H29 3.5647 no 3_667
C15 H40 2.9716 no 2_656
C17 H11 3.2811 no 3_657
C17 H33 3.4313 no 2_546
C18 H39 3.4273 no 4_455
C18 H46 3.4518 no 3_657
C18 H58A 2.9602 no .
C20 H55B 3.5873 no .
C21 H2A 3.4864 no 2_546
C21 H55B 3.1806 no .
C22 H2A 2.8497 no 2_546
C22 H26 3.5854 no 2_546
C23 H26 3.5597 no 2_546
C23 H50 3.4020 no 1_455
C23 H51 3.0881 no 1_455
C23 H57A 3.3246 no 2_556
C24 H51 3.2750 no 1_455
C24 H55C 3.4497 no 2_556
C26 H41 3.5921 no 2_656
C27 H3B 2.8736 no 2_556
C27 H9 3.2706 no 3_667
C27 H32 3.5436 no 2_556
C27 H57B 3.3127 no 1_565
C28 H3B 2.8528 no 2_556
C28 H4A 3.4174 no 2_556
C28 H9 2.7991 no 3_667
C28 H14B 2.9965 no 3_667
C28 H15A 3.4658 no 3_667
C28 H32 3.5449 no 2_556
C29 H9 3.5514 no 3_667
C29 H14B 3.1357 no 3_667
C29 H15A 3.1230 no 3_667
C29 H52 3.0983 no 1_455
C30 H51 3.5777 no 1_455
C31 H22 2.9227 no 2_556
C32 H21 3.5596 no 2_556
C32 H22 3.1347 no 2_556
C32 H28 3.4322 no 2_546
C33 H17C 3.2491 no 2_556
C33 H22 3.5110 no 2_556
C33 H47 3.3068 no 4_454
C34 H18B 3.5167 no 2_556
C34 H47 3.2377 no 4_454
C34 H58C 3.0696 no 4_554
C35 H22 3.5028 no 2_556
C35 H58C 3.0479 no 4_554
C36 H22 3.1181 no 2_556
C37 H53 3.3341 no 2_646
C37 H57C 3.0290 no 2_656
C38 H45 2.9478 no 2_656
C38 H53 3.5743 no 2_646
C38 H57C 3.2862 no 2_656
C38 H60B 3.0741 no 4_554
C39 H11 3.5145 no 4_554
C39 H18A 3.5916 no 4_554
C39 H45 3.0790 no 2_656
C39 H46 3.4228 no 2_656
C39 H60B 3.1389 no 4_554
C40 H10 3.5466 no 4_554
C40 H15B 3.2942 no 2_646
C40 H15C 2.9736 no 2_646
C40 H53 3.4917 no 2_646
C40 H57B 3.2105 no 2_656
C41 H15B 3.5930 no 2_646
C41 H15C 3.5492 no 2_646
C41 H53 3.2352 no 2_646
C41 H54 2.8679 no 2_646
C41 H57B 2.9329 no 2_656
C41 H57C 3.5067 no 2_656
C42 H53 3.1448 no 2_646
C42 H54 2.9706 no 2_646
C42 H57A 3.3292 no 2_656
C42 H57B 3.1685 no 2_656
C42 H57C 3.1545 no 2_656
C44 H55A 3.5649 no .
C45 H11 3.5361 no 3_657
C45 H36 3.5230 no 2_646
C45 H38 3.2860 no 2_646
C45 H39 3.5255 no 2_646
C46 H11 3.1060 no 3_657
C46 H17A 3.4600 no 3_657
C46 H18A 3.4582 no 3_657
C46 H35 3.5001 no 2_646
C46 H39 3.3804 no 2_646
C47 H34 3.3587 no 4_555
C47 H35 3.4102 no 2_646
C50 H23 3.1660 no 1_655
C50 H55C 3.4080 no 2_656
C51 H23 3.2693 no 1_655
C51 H55C 3.2028 no 2_656
C51 H58B 3.3638 no 1_655
C52 H4A 2.9975 no 2_656
C52 H4B 3.5367 no 2_656
C52 H29 3.4356 no 1_655
C52 H55C 3.5713 no 2_656
C52 H60A 3.2629 no 3_667
C53 H4A 3.2634 no 2_656
C53 H4B 3.3280 no 2_656
C53 H5A 3.1446 no 2_656
C53 H60A 3.3881 no 3_667
C53 H60B 3.5938 no 3_667
C54 H5A 3.4281 no 2_656
C54 H41 3.5163 no 2_656
C54 H42 3.4277 no 2_656
C55 H4A 3.2693 no .
C55 H5A 3.4526 no .
C55 H5B 3.1899 no .
C55 H21 3.2867 no .
C55 H24 2.9139 no 2_546
C56 H2B 3.3246 no 2_546
C56 H10 3.5928 no 3_657
C56 H21 3.3011 no .
C56 H24 3.0492 no 2_546
C56 H27 3.2877 no 1_545
C57 H6A 3.1528 no 2_646
C57 H10 3.5206 no 3_657
C57 H23 3.5011 no 2_546
C57 H27 3.2144 no 1_545
C58 H14A 3.4405 no 1_455
C58 H18A 3.5143 no .
C58 H18B 3.5089 no .
C58 H35 3.5583 no 2_546
C58 H51 3.5306 no 1_455
C59 H18C 3.4934 no .
C60 H4B 3.3243 no 4_455
C60 H14A 3.4455 no 1_455
C60 H14B 3.3061 no 1_455
C60 H14C 3.4800 no 1_455
C60 H52 3.4118 no 3_667
C60 H53 3.2759 no 3_667
H2A C21 3.4864 no 2_556
H2A C22 2.8497 no 2_556
H2A H21 3.4739 no 2_556
H2A H22 2.3292 no 2_556
H2A H55B 3.5762 no 2_556
H2B O1 2.5958 no 2_556
H2B C56 3.3246 no 2_556
H2B H21 3.5939 no 2_556
H2B H22 3.3329 no 2_556
H2B H55B 3.1203 no 2_556
H3A H27 3.5208 no 2_546
H3A H55B 3.4122 no .
H3B C27 2.8736 no 2_546
H3B C28 2.8528 no 2_546
H3B H27 2.6430 no 2_546
H3B H28 2.5675 no 2_546
H4A C28 3.4174 no 2_546
H4A C52 2.9975 no 2_646
H4A C53 3.2634 no 2_646
H4A C55 3.2693 no .
H4A H28 3.3758 no 2_546
H4A H52 2.7513 no 2_646
H4A H53 3.2271 no 2_646
H4A H55A 3.2013 no .
H4A H55B 3.0167 no .
H4A H55C 3.0392 no .
H4B C52 3.5367 no 2_646
H4B C53 3.3280 no 2_646
H4B C60 3.3243 no 4_554
H4B H52 3.2298 no 2_646
H4B H53 2.8352 no 2_646
H4B H60A 3.4400 no 4_554
H4B H60B 2.6600 no 4_554
H4B H60C 3.3878 no 4_554
H5A Cl2 2.8660 no 2_646
H5A C53 3.1446 no 2_646
H5A C54 3.4281 no 2_646
H5A C55 3.4526 no .
H5A H53 3.1013 no 2_646
H5A H54 3.5627 no 2_646
H5A H55A 2.8602 no .
H5A H55C 3.2539 no .
H5B C55 3.1899 no .
H5B H55A 2.4335 no .
H5B H55B 3.2709 no .
H5B H55C 3.4448 no .
H6A Cl1 3.3045 no 2_646
H6A C57 3.1528 no 2_656
H6A H57A 2.6405 no 2_656
H6A H57C 2.7805 no 2_656
H6B Cl1 2.9044 no 2_646
H6B Cl2 3.1445 no 2_646
H9 C27 3.2706 no 3_667
H9 C28 2.7991 no 3_667
H9 C29 3.5514 no 3_667
H9 H27 3.2790 no 3_667
H9 H28 2.4726 no 3_667
H9 H33 3.2551 no 4_555
H10 O1 3.1885 no 3_657
H10 C40 3.5466 no 4_455
H10 C56 3.5928 no 3_657
H10 C57 3.5206 no 3_657
H10 H17A 3.5565 no 3_657
H10 H17B 3.3832 no 3_657
H10 H17C 3.2844 no 3_657
H10 H33 3.1367 no 4_555
H10 H40 3.2741 no 4_455
H10 H57B 2.8147 no 3_657
H11 C17 3.2811 no 3_657
H11 C39 3.5145 no 4_455
H11 C45 3.5361 no 3_657
H11 C46 3.1060 no 3_657
H11 H17A 3.0245 no 3_657
H11 H17B 2.7463 no 3_657
H11 H39 2.9398 no 4_455
H11 H40 3.5103 no 4_455
H11 H45 3.3215 no 3_657
H11 H46 2.5058 no 3_657
H13 H41 3.4480 no 2_656
H14A C58 3.4405 no 1_655
H14A C60 3.4455 no 1_655
H14A H58B 2.6652 no 1_655
H14A H60A 3.5829 no 1_655
H14A H60C 2.7747 no 1_655
H14B C28 2.9965 no 3_667
H14B C29 3.1357 no 3_667
H14B C60 3.3061 no 1_655
H14B H28 2.4533 no 3_667
H14B H29 2.7056 no 3_667
H14B H60A 3.1162 no 1_655
H14B H60C 2.6673 no 1_655
H14C O2 3.5215 no 3_667
H14C C60 3.4800 no 1_655
H14C H29 3.5564 no 3_667
H14C H58B 3.4550 no 1_655
H14C H60A 3.1911 no 1_655
H14C H60A 3.5228 no 3_667
H14C H60C 3.1576 no 1_655
H15A C28 3.4658 no 3_667
H15A C29 3.1230 no 3_667
H15A H15B 2.9011 no 3_667
H15A H29 2.9856 no 3_667
H15A H40 3.5754 no 2_656
H15B C15 3.2658 no 3_667
H15B C40 3.2942 no 2_656
H15B C41 3.5930 no 2_656
H15B H15A 2.9011 no 3_667
H15B H15B 2.7385 no 3_667
H15B H40 2.6018 no 2_656
H15B H41 3.2009 no 2_656
H15C O2 3.2951 no 3_667
H15C C40 2.9736 no 2_656
H15C C41 3.5492 no 2_656
H15C H29 3.3461 no 3_667
H15C H40 2.4742 no 2_656
H15C H41 3.5291 no 2_656
H17A C10 3.5456 no 3_657
H17A C11 3.2300 no 3_657
H17A C46 3.4600 no 3_657
H17A H10 3.5565 no 3_657
H17A H11 3.0245 no 3_657
H17A H17A 3.1052 no 3_657
H17A H17B 3.2475 no 3_657
H17A H33 3.2290 no 2_546
H17A H46 2.9289 no 3_657
H17A H47 3.3437 no 3_657
H17B C11 3.3315 no 3_657
H17B H10 3.3832 no 3_657
H17B H11 2.7463 no 3_657
H17B H17A 3.2475 no 3_657
H17C C33 3.2491 no 2_546
H17C H10 3.2844 no 3_657
H17C H33 2.7484 no 2_546
H18A C39 3.5916 no 4_455
H18A C46 3.4582 no 3_657
H18A C58 3.5143 no .
H18A H34 3.4263 no 2_546
H18A H39 2.6651 no 4_455
H18A H46 2.5210 no 3_657
H18A H58A 2.8756 no .
H18A H58C 3.5158 no .
H18B C34 3.5167 no 2_546
H18B C58 3.5089 no .
H18B H34 3.2951 no 2_546
H18B H58A 2.5881 no .
H18C O2 3.1026 no .
H18C C59 3.4934 no .
H18C H39 3.3571 no 4_455
H18C H58A 2.9205 no .
H20 H55A 3.3142 no .
H20 H55B 3.5624 no .
H21 O1 2.7659 no .
H21 C32 3.5596 no 2_546
H21 C55 3.2867 no .
H21 C56 3.3011 no .
H21 H2A 3.4739 no 2_546
H21 H2B 3.5939 no 2_546
H21 H32 3.5065 no 2_546
H21 H55A 3.2809 no .
H21 H55B 2.8276 no .
H22 Cl1 3.2463 no 2_546
H22 C2 3.1168 no 2_546
H22 C31 2.9227 no 2_546
H22 C32 3.1347 no 2_546
H22 C33 3.5110 no 2_546
H22 C35 3.5028 no 2_546
H22 C36 3.1181 no 2_546
H22 H2A 2.3292 no 2_546
H22 H2B 3.3329 no 2_546
H22 H26 3.5239 no 2_546
H22 H32 3.5413 no 2_546
H22 H36 3.5161 no 2_546
H23 Cl1 3.2247 no 2_546
H23 C50 3.1660 no 1_455
H23 C51 3.2693 no 1_455
H23 C57 3.5011 no 2_556
H23 H26 3.4494 no 2_546
H23 H50 2.5996 no 1_455
H23 H51 2.8118 no 1_455
H23 H55C 3.2766 no 2_556
H23 H57A 2.6443 no 2_556
H24 O1 3.2281 no 2_556
H24 C55 2.9139 no 2_556
H24 C56 3.0492 no 2_556
H24 H51 3.1412 no 1_455
H24 H55B 2.6817 no 2_556
H24 H55C 2.6523 no 2_556
H24 H57A 3.4829 no 2_556
H26 C22 3.5854 no 2_556
H26 C23 3.5597 no 2_556
H26 H22 3.5239 no 2_556
H26 H23 3.4494 no 2_556
H26 H41 3.4574 no 2_656
H26 H57A 3.1949 no 1_565
H26 H57B 3.3644 no 1_565
H27 O1 2.7520 no 1_565
H27 C3 3.5085 no 2_556
H27 C56 3.2877 no 1_565
H27 C57 3.2144 no 1_565
H27 H3A 3.5208 no 2_556
H27 H3B 2.6430 no 2_556
H27 H9 3.2790 no 3_667
H27 H32 2.9164 no 2_556
H27 H57A 3.2445 no 1_565
H27 H57B 2.6998 no 1_565
H28 C3 3.4640 no 2_556
H28 C9 3.4131 no 3_667
H28 C14 3.4157 no 3_667
H28 C32 3.4322 no 2_556
H28 H3B 2.5675 no 2_556
H28 H4A 3.3758 no 2_556
H28 H9 2.4726 no 3_667
H28 H14B 2.4533 no 3_667
H28 H32 2.9081 no 2_556
H28 H60C 3.1647 no 3_567
H29 O2 2.7036 no .
H29 C14 3.5070 no 3_667
H29 C15 3.5647 no 3_667
H29 C52 3.4356 no 1_455
H29 H14B 2.7056 no 3_667
H29 H14C 3.5564 no 3_667
H29 H15A 2.9856 no 3_667
H29 H15C 3.3461 no 3_667
H29 H51 3.3968 no 1_455
H29 H52 2.6006 no 1_455
H29 H60A 3.5238 no 3_567
H30 H51 3.1791 no 1_455
H32 O1 2.5746 no 2_556
H32 C27 3.5436 no 2_546
H32 C28 3.5449 no 2_546
H32 H21 3.5065 no 2_556
H32 H22 3.5413 no 2_556
H32 H27 2.9164 no 2_546
H32 H28 2.9081 no 2_546
H33 C9 3.3375 no 4_454
H33 C10 3.2887 no 4_454
H33 C17 3.4313 no 2_556
H33 H9 3.2551 no 4_454
H33 H10 3.1367 no 4_454
H33 H17A 3.2290 no 2_556
H33 H17C 2.7484 no 2_556
H33 H47 2.7707 no 4_454
H34 C47 3.3587 no 4_454
H34 H18A 3.4263 no 2_556
H34 H18B 3.2951 no 2_556
H34 H35 3.1423 no 3_666
H34 H46 3.4276 no 4_454
H34 H47 2.6274 no 4_454
H34 H58A 3.2387 no 2_556
H34 H58C 3.3951 no 2_556
H34 H58C 3.1389 no 4_554
H35 C46 3.5001 no 2_656
H35 C47 3.4102 no 2_656
H35 C58 3.5583 no 2_556
H35 H34 3.1423 no 3_666
H35 H46 3.5916 no 2_656
H35 H47 3.4622 no 2_656
H35 H58A 3.2777 no 2_556
H35 H58B 3.3302 no 2_556
H35 H58C 3.4807 no 2_556
H35 H58C 3.1083 no 4_554
H36 C45 3.5230 no 2_656
H36 H22 3.5161 no 2_556
H38 C45 3.2860 no 2_656
H38 H45 2.7671 no 2_656
H38 H46 3.5457 no 2_656
H38 H60B 3.0409 no 4_554
H39 C11 3.3032 no 4_554
H39 C18 3.4273 no 4_554
H39 C45 3.5255 no 2_656
H39 C46 3.3804 no 2_656
H39 H11 2.9398 no 4_554
H39 H18A 2.6651 no 4_554
H39 H18C 3.3571 no 4_554
H39 H45 2.9939 no 2_656
H39 H46 2.6946 no 2_656
H39 H60B 3.1574 no 4_554
H40 C9 3.3887 no 4_554
H40 C10 3.0633 no 4_554
H40 C11 3.2298 no 4_554
H40 C15 2.9716 no 2_646
H40 H10 3.2741 no 4_554
H40 H11 3.5103 no 4_554
H40 H15A 3.5754 no 2_646
H40 H15B 2.6018 no 2_646
H40 H15C 2.4742 no 2_646
H40 H57B 3.5876 no 2_656
H41 C26 3.5921 no 2_646
H41 C54 3.5163 no 2_646
H41 H13 3.4480 no 2_646
H41 H15B 3.2009 no 2_646
H41 H15C 3.5291 no 2_646
H41 H26 3.4574 no 2_646
H41 H54 2.6395 no 2_646
H41 H57B 3.1602 no 2_656
H42 Cl1 2.8239 no 2_646
H42 Cl2 3.2995 no 2_646
H42 C54 3.4277 no 2_646
H42 H53 3.4954 no 2_646
H42 H54 2.8195 no 2_646
H42 H57A 3.3109 no 2_656
H42 H57B 3.5265 no 2_656
H42 H57C 3.5240 no 2_656
H44 Cl2 2.7880 no 2_646
H44 H55A 2.8381 no .
H45 Cl2 3.4484 no 2_646
H45 C38 2.9478 no 2_646
H45 C39 3.0790 no 2_646
H45 H11 3.3215 no 3_657
H45 H38 2.7671 no 2_646
H45 H39 2.9939 no 2_646
H45 H55A 3.5926 no .
H45 H57C 2.8876 no .
H46 C11 3.4121 no 3_657
H46 C18 3.4518 no 3_657
H46 C39 3.4228 no 2_646
H46 H11 2.5058 no 3_657
H46 H17A 2.9289 no 3_657
H46 H18A 2.5210 no 3_657
H46 H34 3.4276 no 4_555
H46 H35 3.5916 no 2_646
H46 H38 3.5457 no 2_646
H46 H39 2.6946 no 2_646
H47 C33 3.3068 no 4_555
H47 C34 3.2377 no 4_555
H47 H17A 3.3437 no 3_657
H47 H33 2.7707 no 4_555
H47 H34 2.6274 no 4_555
H47 H35 3.4622 no 2_646
H47 H58B 3.3985 no 1_655
H48 H58B 3.2015 no 1_655
H50 Cl1 3.5780 no 2_646
H50 C23 3.4020 no 1_655
H50 H23 2.5996 no 1_655
H50 H57A 3.5963 no 2_656
H51 O2 3.3458 no 1_655
H51 C23 3.0881 no 1_655
H51 C24 3.2750 no 1_655
H51 C30 3.5777 no 1_655
H51 C58 3.5306 no 1_655
H51 H23 2.8118 no 1_655
H51 H24 3.1412 no 1_655
H51 H29 3.3968 no 1_655
H51 H30 3.1791 no 1_655
H51 H55C 3.3426 no 2_656
H51 H58A 3.1459 no 1_655
H51 H58B 3.3171 no 1_655
H52 O2 3.1090 no 1_655
H52 C4 3.4454 no 2_656
H52 C29 3.0983 no 1_655
H52 C60 3.4118 no 3_667
H52 H4A 2.7513 no 2_656
H52 H4B 3.2298 no 2_656
H52 H29 2.6006 no 1_655
H52 H60A 2.6227 no 3_667
H52 H60B 3.4512 no 3_667
H53 C4 3.3677 no 2_656
H53 C37 3.3341 no 2_656
H53 C38 3.5743 no 2_656
H53 C40 3.4917 no 2_656
H53 C41 3.2352 no 2_656
H53 C42 3.1448 no 2_656
H53 C60 3.2759 no 3_667
H53 H4A 3.2271 no 2_656
H53 H4B 2.8352 no 2_656
H53 H5A 3.1013 no 2_656
H53 H42 3.4954 no 2_656
H53 H60A 2.8836 no 3_667
H53 H60B 2.7785 no 3_667
H54 C41 2.8679 no 2_656
H54 C42 2.9706 no 2_656
H54 H5A 3.5627 no 2_656
H54 H41 2.6395 no 2_656
H54 H42 2.8195 no 2_656
H55A Cl2 3.1875 no 2_646
H55A C4 3.5854 no .
H55A C5 3.0310 no .
H55A C44 3.5649 no .
H55A H4A 3.2013 no .
H55A H5A 2.8602 no .
H55A H5B 2.4335 no .
H55A H20 3.3142 no .
H55A H21 3.2809 no .
H55A H44 2.8381 no .
H55A H45 3.5926 no .
H55B C20 3.5873 no .
H55B C21 3.1806 no .
H55B H2A 3.5762 no 2_546
H55B H2B 3.1203 no 2_546
H55B H3A 3.4122 no .
H55B H4A 3.0167 no .
H55B H5B 3.2709 no .
H55B H20 3.5624 no .
H55B H21 2.8276 no .
H55B H24 2.6817 no 2_546
H55C Cl2 3.4297 no 2_646
H55C C24 3.4497 no 2_546
H55C C50 3.4080 no 2_646
H55C C51 3.2028 no 2_646
H55C C52 3.5713 no 2_646
H55C H4A 3.0392 no .
H55C H5A 3.2539 no .
H55C H5B 3.4448 no .
H55C H23 3.2766 no 2_546
H55C H24 2.6523 no 2_546
H55C H51 3.3426 no 2_646
H57A Cl1 3.4262 no 1_545
H57A C6 3.5779 no 2_646
H57A C23 3.3246 no 2_546
H57A C42 3.3292 no 2_646
H57A H6A 2.6405 no 2_646
H57A H23 2.6443 no 2_546
H57A H24 3.4829 no 2_546
H57A H26 3.1949 no 1_545
H57A H27 3.2445 no 1_545
H57A H42 3.3109 no 2_646
H57A H50 3.5963 no 2_646
H57B C10 3.5811 no 3_657
H57B C27 3.3127 no 1_545
H57B C40 3.2105 no 2_646
H57B C41 2.9329 no 2_646
H57B C42 3.1685 no 2_646
H57B H10 2.8147 no 3_657
H57B H26 3.3644 no 1_545
H57B H27 2.6998 no 1_545
H57B H40 3.5876 no 2_646
H57B H41 3.1602 no 2_646
H57B H42 3.5265 no 2_646
H57C Cl2 2.9684 no 2_646
H57C C37 3.0290 no 2_646
H57C C38 3.2862 no 2_646
H57C C41 3.5067 no 2_646
H57C C42 3.1545 no 2_646
H57C H6A 2.7805 no 2_646
H57C H42 3.5240 no 2_646
H57C H45 2.8876 no .
H58A C18 2.9602 no .
H58A H18A 2.8756 no .
H58A H18B 2.5881 no .
H58A H18C 2.9205 no .
H58A H34 3.2387 no 2_546
H58A H35 3.2777 no 2_546
H58A H51 3.1459 no 1_455
H58B C14 3.4476 no 1_455
H58B C51 3.3638 no 1_455
H58B H14A 2.6652 no 1_455
H58B H14C 3.4550 no 1_455
H58B H35 3.3302 no 2_546
H58B H47 3.3985 no 1_455
H58B H48 3.2015 no 1_455
H58B H51 3.3171 no 1_455
H58C C34 3.0696 no 4_455
H58C C35 3.0479 no 4_455
H58C H18A 3.5158 no .
H58C H34 3.3951 no 2_546
H58C H34 3.1389 no 4_455
H58C H35 3.4807 no 2_546
H58C H35 3.1083 no 4_455
H60A C14 3.4810 no 1_455
H60A C52 3.2629 no 3_667
H60A C53 3.3881 no 3_667
H60A H4B 3.4400 no 4_455
H60A H14A 3.5829 no 1_455
H60A H14B 3.1162 no 1_455
H60A H14C 3.1911 no 1_455
H60A H14C 3.5228 no 3_667
H60A H29 3.5238 no 3_567
H60A H52 2.6227 no 3_667
H60A H53 2.8836 no 3_667
H60B C38 3.0741 no 4_455
H60B C39 3.1389 no 4_455
H60B C53 3.5938 no 3_667
H60B H4B 2.6600 no 4_455
H60B H38 3.0409 no 4_455
H60B H39 3.1574 no 4_455
H60B H52 3.4512 no 3_667
H60B H53 2.7785 no 3_667
H60C C14 3.0302 no 1_455
H60C H4B 3.3878 no 4_455
H60C H14A 2.7747 no 1_455
H60C H14B 2.6673 no 1_455
H60C H14C 3.1576 no 1_455
H60C H28 3.1647 no 3_567

loop_
_geom_torsion_atom_site_label_1
_geom_torsion_atom_site_label_2
_geom_torsion_atom_site_label_3
_geom_torsion_atom_site_label_4
_geom_torsion
_geom_torsion_publ_flag
Cl1 Rh1 Rh2 P1 59.28(3) no
Cl1 Rh1 Rh2 P4 -133.29(3) no
Cl2 Rh1 Rh2 P1 150.49(3) no
Cl2 Rh1 Rh2 P4 -42.08(4) no
Rh2 Rh1 P2 C2 49.90(5) no
Rh2 Rh1 P2 C3 -70.78(5) no
Rh2 Rh1 P2 C31 165.81(5) no
P2 Rh1 Rh2 P1 -28.00(3) no
P2 Rh1 Rh2 P4 139.43(4) no
Rh2 Rh1 P3 C5 66.88(5) no
Rh2 Rh1 P3 C6 -54.92(5) no
Rh2 Rh1 P3 C37 -173.00(5) no
P3 Rh1 Rh2 P1 -122.68(3) no
P3 Rh1 Rh2 P4 44.75(3) no
Cl1 Rh1 P2 C2 -46.95(6) no
Cl1 Rh1 P2 C3 -167.63(6) no
Cl1 Rh1 P2 C31 68.97(6) no
Cl2 Rh1 P3 C5 168.04(5) no
Cl2 Rh1 P3 C6 46.23(5) no
Cl2 Rh1 P3 C37 -71.84(6) no
P2 Rh1 P3 C5 -20.06(6) no
P2 Rh1 P3 C6 -141.86(5) no
P2 Rh1 P3 C37 100.06(6) no
P3 Rh1 P2 C2 134.38(5) no
P3 Rh1 P2 C3 13.70(6) no
P3 Rh1 P2 C31 -109.71(6) no
Rh1 Rh2 P1 C2 6.85(5) no
Rh1 Rh2 P1 C19 123.19(4) no
Rh1 Rh2 P1 C25 -115.11(6) no
Rh1 Rh2 P4 C6 -35.32(5) no
Rh1 Rh2 P4 C43 -152.35(5) no
Rh1 Rh2 P4 C49 88.22(5) no
C1 Rh2 P1 C2 175.87(15) no
C1 Rh2 P1 C19 -67.80(15) no
C1 Rh2 P1 C25 53.90(15) no
C1 Rh2 P4 C6 156.48(15) no
C1 Rh2 P4 C43 39.44(15) no
C1 Rh2 P4 C49 -79.98(15) no
Rh2 P1 C2 P2 23.5(3) no
Rh2 P1 C19 C20 0.7(4) no
Rh2 P1 C19 C24 -178.6(2) no
Rh2 P1 C25 C26 79.0(3) no
Rh2 P1 C25 C30 -99.5(3) no
C2 P1 C19 C20 123.5(3) no
C2 P1 C19 C24 -55.8(3) no
C19 P1 C2 P2 -99.2(2) no
C2 P1 C25 C26 -48.1(3) no
C2 P1 C25 C30 133.4(3) no
C25 P1 C2 P2 154.5(2) no
C19 P1 C25 C26 -154.1(3) no
C19 P1 C25 C30 27.3(4) no
C25 P1 C19 C20 -130.1(3) no
C25 P1 C19 C24 50.6(3) no
Rh1 P2 C2 P1 -53.2(2) no
Rh1 P2 C3 C4 -36.5(3) no
Rh1 P2 C31 C32 -179.7(3) no
Rh1 P2 C31 C36 -2.7(4) no
C2 P2 C3 C4 -162.6(3) no
C3 P2 C2 P1 78.4(3) no
C2 P2 C31 C32 -58.1(4) no
C2 P2 C31 C36 118.9(3) no
C31 P2 C2 P1 -174.0(2) no
C3 P2 C31 C32 47.5(4) no
C3 P2 C31 C36 -135.5(3) no
C31 P2 C3 C4 90.4(3) no
Rh1 P3 C5 C4 51.0(3) no
Rh1 P3 C6 P4 39.0(3) no
Rh1 P3 C37 C38 -21.2(4) no
Rh1 P3 C37 C42 158.7(3) no
C5 P3 C6 P4 -91.3(3) no
C6 P3 C5 C4 177.1(3) no
C5 P3 C37 C38 108.8(3) no
C5 P3 C37 C42 -71.3(3) no
C37 P3 C5 C4 -76.5(3) no
C6 P3 C37 C38 -144.3(3) no
C6 P3 C37 C42 35.6(4) no
C37 P3 C6 P4 164.3(2) no
Rh2 P4 C6 P3 5.2(3) no
Rh2 P4 C43 C44 81.6(3) no
Rh2 P4 C43 C48 -94.7(3) no
Rh2 P4 C49 C50 -175.2(2) no
Rh2 P4 C49 C54 5.3(4) no
C6 P4 C43 C44 -40.3(4) no
C6 P4 C43 C48 143.3(3) no
C43 P4 C6 P3 128.6(3) no
C6 P4 C49 C50 -48.3(4) no
C6 P4 C49 C54 132.1(3) no
C49 P4 C6 P3 -126.0(3) no
C43 P4 C49 C50 58.8(4) no
C43 P4 C49 C54 -120.7(3) no
C49 P4 C43 C44 -149.0(3) no
C49 P4 C43 C48 34.7(4) no
P2 C3 C4 C5 67.6(4) no
C3 C4 C5 P3 -75.3(4) no
N1 C7 C8 C9 -178.6(5) no
N1 C7 C8 C13 0.4(8) no
N1 C7 C12 C11 177.4(5) no
N1 C7 C12 C16 -1.4(8) no
C8 C7 C12 C11 -1.3(8) no
C8 C7 C12 C16 179.9(5) no
C12 C7 C8 C9 0.0(9) no
C12 C7 C8 C13 179.1(5) no
C7 C8 C9 C10 2.1(9) no
C7 C8 C13 C14 -133.3(6) no
C7 C8 C13 C15 104.1(7) no
C9 C8 C13 C14 45.7(9) no
C9 C8 C13 C15 -76.9(8) no
C13 C8 C9 C10 -176.9(6) no
C8 C9 C10 C11 -3.0(9) no
C9 C10 C11 C12 1.7(9) no
C10 C11 C12 C7 0.4(9) no
C10 C11 C12 C16 179.3(5) no
C7 C12 C16 C17 121.9(6) no
C7 C12 C16 C18 -113.0(6) no
C11 C12 C16 C17 -56.9(7) no
C11 C12 C16 C18 68.1(7) no
P1 C19 C20 C21 -179.5(3) no
P1 C19 C24 C23 179.7(3) no
C20 C19 C24 C23 0.3(6) no
C24 C19 C20 C21 -0.2(6) no
C19 C20 C21 C22 -1.0(7) no
C20 C21 C22 C23 2.0(7) no
C21 C22 C23 C24 -1.9(7) no
C22 C23 C24 C19 0.7(7) no
P1 C25 C26 C27 178.8(3) no
P1 C25 C30 C29 -178.5(3) no
C26 C25 C30 C29 3.0(6) no
C30 C25 C26 C27 -2.7(6) no
C25 C26 C27 C28 -0.3(7) no
C26 C27 C28 C29 3.0(7) no
C27 C28 C29 C30 -2.7(7) no
C28 C29 C30 C25 -0.3(7) no
P2 C31 C32 C33 177.3(3) no
P2 C31 C36 C35 -177.5(3) no
C32 C31 C36 C35 -0.4(7) no
C36 C31 C32 C33 0.3(7) no
C31 C32 C33 C34 0.1(8) no
C32 C33 C34 C35 -0.4(9) no
C33 C34 C35 C36 0.3(9) no
C34 C35 C36 C31 0.1(8) no
P3 C37 C38 C39 179.3(3) no
P3 C37 C42 C41 -179.4(3) no
C38 C37 C42 C41 0.5(6) no
C42 C37 C38 C39 -0.6(7) no
C37 C38 C39 C40 0.5(8) no
C38 C39 C40 C41 -0.3(8) no
C39 C40 C41 C42 0.2(8) no
C40 C41 C42 C37 -0.4(7) no
P4 C43 C44 C45 -178.2(4) no
P4 C43 C48 C47 177.8(3) no
C44 C43 C48 C47 1.4(7) no
C48 C43 C44 C45 -1.8(8) no
C43 C44 C45 C46 0.6(9) no
C44 C45 C46 C47 1.1(10) no
C45 C46 C47 C48 -1.5(9) no
C46 C47 C48 C43 0.3(9) no
P4 C49 C50 C51 -178.7(3) no
P4 C49 C54 C53 178.8(3) no
C50 C49 C54 C53 -0.8(6) no
C54 C49 C50 C51 0.8(7) no
C49 C50 C51 C52 -0.5(7) no
C50 C51 C52 C53 0.1(8) no
C51 C52 C53 C54 -0.1(7) no
C52 C53 C54 C49 0.4(7) no
